data_4071804
loop_
_publ_author_name
'McGuinness, David S.'
'Suttil, James A.'
'Gardiner, Michael G.'
'Davies, Noel W.'

_publ_section_title
;
 Ethylene Oligomerization with Cr&#x2212;NHC Catalysts: Further Insights
 into the Extended Metallacycle Mechanism of Chain Growth
;
_journal_issue 16
_journal_name_full Organometallics
_journal_page_first 4238
_journal_paper_doi 10.1021/om800398e
_journal_volume 27
_journal_year 2008
_chemical_formula_moiety 'C13 H13 Cl3 Cr N5, 2(C H2 Cl2)'
_chemical_formula_sum 'C15 H17 Cl7 Cr N5'
_chemical_formula_weight 567.49
_chemical_name_systematic
;
 ?
;
_space_group_IT_number 15
_symmetry_cell_setting monoclinic
_symmetry_Int_Tables_number 15
_symmetry_space_group_name_Hall '-C 2yc'
_symmetry_space_group_name_H-M 'C 1 2/c 1'
_atom_sites_solution_hydrogens geom
_atom_sites_solution_primary direct
_atom_sites_solution_secondary difmap
_audit_creation_method SHELXL-97
_cell_angle_alpha 90.00
_cell_angle_beta 107.51(4)
_cell_angle_gamma 90.00
_cell_formula_units_Z 4
_cell_length_a 14.649(5)
_cell_length_b 14.395(3)
_cell_length_c 11.144(8)
_cell_measurement_reflns_used 25
_cell_measurement_temperature 193(2)
_cell_measurement_theta_max 14.35
_cell_measurement_theta_min 9.92
_cell_volume 2241.1(19)
_computing_cell_refinement 'CAD4 Express (Enraf Nonius, 1994)'
_computing_data_collection 'CAD4 Express (Enraf Nonius, 1994)'
_computing_data_reduction 'XCAD4 (Harms & Wocadlo, 1995)'
_computing_molecular_graphics
;
'X-SEED (Barbour, 2001) and ORTEPIII (Farrugia, 1997)'
;
_computing_publication_material 'WinGX (Farrugia, 1999)'
_computing_structure_refinement 'SHELXL-97 (Sheldrick, 1997)'
_computing_structure_solution 'SHELXS-97 (Sheldrick, 1990)'
_diffrn_ambient_temperature 193(2)
_diffrn_detector 'scintillation LiI'
_diffrn_detector_dtime 1.195
_diffrn_measured_fraction_theta_full 0.984
_diffrn_measured_fraction_theta_max 0.984
_diffrn_measurement_device '\k-geometry diffractometer'
_diffrn_measurement_device_type 'Enraf Nonius CAD4'
_diffrn_measurement_method 'non-profiled omega/2theta scans'
_diffrn_radiation_monochromator graphite
_diffrn_radiation_source 'fine-focus sealed tube'
_diffrn_radiation_type MoK\a
_diffrn_radiation_wavelength 0.71073
_diffrn_reflns_av_R_equivalents 0.0321
_diffrn_reflns_av_sigmaI/netI 0.0182
_diffrn_reflns_limit_h_max 16
_diffrn_reflns_limit_h_min -17
_diffrn_reflns_limit_k_max 17
_diffrn_reflns_limit_k_min 0
_diffrn_reflns_limit_l_max 13
_diffrn_reflns_limit_l_min 0
_diffrn_reflns_number 2093
_diffrn_reflns_theta_full 25.15
_diffrn_reflns_theta_max 25.15
_diffrn_reflns_theta_min 2.03
_diffrn_source 'Enraf Nonius FR590'
_diffrn_standards_decay_% 2
_diffrn_standards_interval_time 60
_diffrn_standards_number 3
_exptl_absorpt_coefficient_mu 1.358
_exptl_absorpt_correction_T_max 0.8218
_exptl_absorpt_correction_T_min 0.7152
_exptl_absorpt_correction_type analytical
_exptl_absorpt_process_details
;
(see. N.W. Alcock (1970). Cryst. Computing, p271)
;
_exptl_crystal_colour green
_exptl_crystal_density_diffrn 1.682
_exptl_crystal_density_method 'not measured'
_exptl_crystal_description prism
_exptl_crystal_F_000 1140
_exptl_crystal_size_max 0.45
_exptl_crystal_size_mid 0.25
_exptl_crystal_size_min 0.15
_refine_diff_density_max 0.505
_refine_diff_density_min -0.426
_refine_diff_density_rms 0.069
_refine_ls_extinction_method none
_refine_ls_goodness_of_fit_ref 1.094
_refine_ls_hydrogen_treatment mixed
_refine_ls_matrix_type full
_refine_ls_number_parameters 165
_refine_ls_number_reflns 1983
_refine_ls_number_restraints 0
_refine_ls_restrained_S_all 1.094
_refine_ls_R_factor_all 0.0432
_refine_ls_R_factor_gt 0.0339
_refine_ls_shift/su_max 0.000
_refine_ls_shift/su_mean 0.000
_refine_ls_structure_factor_coef Fsqd
_refine_ls_weighting_details 'calc w=1/[\s^2^(Fo^2^)+(0.0529P)^2^+3.1025P] where P=(Fo^2^+2Fc^2^)/3'
_refine_ls_weighting_scheme calc
_refine_ls_wR_factor_gt 0.0881
_refine_ls_wR_factor_ref 0.0938
_reflns_number_gt 1714
_reflns_number_total 1983
_reflns_threshold_expression >2sigma(I)
_cod_data_source_file om800398e-file002.cif
_cod_data_source_block c:258dsm2\analytical_correction
_cod_original_sg_symbol_H-M C2/c
_cod_database_code 4071804
_exptl_absorpt_correction_t_ave 0.7890
_diffrn_standards_decay_corr_max 1.069
_diffrn_standards_decay_corr_min 0.972

loop_
_symmetry_equiv_pos_as_xyz
'x, y, z'
'-x, y, -z+1/2'
'x+1/2, y+1/2, z'
'-x+1/2, y+1/2, -z+1/2'
'-x, -y, -z'
'x, -y, z-1/2'
'-x+1/2, -y+1/2, -z'
'x+1/2, -y+1/2, z-1/2'

loop_
_atom_site_label
_atom_site_type_symbol
_atom_site_fract_x
_atom_site_fract_y
_atom_site_fract_z
_atom_site_U_iso_or_equiv
_atom_site_adp_type
_atom_site_occupancy
_atom_site_symmetry_multiplicity
_atom_site_calc_flag
_atom_site_refinement_flags
_atom_site_disorder_assembly
_atom_site_disorder_group
Cr1 Cr 0.0000 0.19489(4) 0.2500 0.02266(17) Uani 1 2 d S . .
Cl1 Cl 0.0000 0.35463(6) 0.2500 0.0383(2) Uani 1 2 d S . .
Cl2 Cl 0.13262(4) 0.18907(5) 0.17582(6) 0.03301(19) Uani 1 1 d . . .
Cl3 Cl 0.32352(8) 0.02017(6) -0.09944(9) 0.0618(3) Uani 1 1 d . . .
Cl4A Cl 0.34472(19) 0.15331(15) 0.0982(3) 0.0714(9) Uani 0.718(8) 1 d P A 1
Cl4B Cl 0.4071(12) 0.1107(9) 0.1392(6) 0.142(6) Uani 0.282(8) 1 d P A 2
N1 N 0.0000 0.0519(2) 0.2500 0.0245(6) Uani 1 2 d S . .
N2 N 0.09946(15) 0.06552(15) 0.44826(18) 0.0269(5) Uani 1 1 d . . .
N3 N 0.14257(15) 0.19575(15) 0.53685(19) 0.0286(5) Uani 1 1 d . . .
C1 C 0.05113(17) 0.00502(18) 0.3512(2) 0.0257(5) Uani 1 1 d . . .
C2 C 0.0544(2) -0.09043(19) 0.3562(2) 0.0311(6) Uani 1 1 d . . .
C3 C 0.0000 -0.1372(3) 0.2500 0.0344(8) Uani 1 2 d S . .
C4 C 0.08831(17) 0.15904(18) 0.4300(2) 0.0259(5) Uani 1 1 d . . .
C5 C 0.16173(19) 0.0459(2) 0.5674(2) 0.0323(6) Uani 1 1 d . . .
C6 C 0.1879(2) 0.1271(2) 0.6214(2) 0.0351(6) Uani 1 1 d . . .
C7 C 0.1508(2) 0.2953(2) 0.5626(3) 0.0373(6) Uani 1 1 d . . .
C8A C 0.4039(3) 0.0924(3) 0.0075(4) 0.0727(14) Uani 0.718(8) 1 d P A 1
H8A1 H 0.4326 0.1369 -0.0385 0.087 Uiso 0.718(8) 1 calc PR A 1
H8A2 H 0.4561 0.0547 0.0632 0.087 Uiso 0.718(8) 1 calc PR A 1
C8B C 0.4039(3) 0.0924(3) 0.0075(4) 0.0727(14) Uani 0.28 1 d P A 2
H8B1 H 0.4684 0.0693 0.0115 0.087 Uiso 0.282(8) 1 calc PR A 2
H8B2 H 0.3975 0.1541 -0.0335 0.087 Uiso 0.282(8) 1 calc PR A 2
H2 H 0.093(2) -0.124(2) 0.432(3) 0.042(8) Uiso 1 1 d . . .
H3 H 0.0000 -0.202(3) 0.2500 0.041(12) Uiso 1 2 d S . .
H5 H 0.176(2) -0.009(3) 0.592(3) 0.042(9) Uiso 1 1 d . . .
H6 H 0.231(2) 0.142(2) 0.695(3) 0.038(8) Uiso 1 1 d . . .
H7A H 0.111(2) 0.312(2) 0.611(3) 0.044(9) Uiso 1 1 d . . .
H7B H 0.214(3) 0.311(3) 0.611(4) 0.061(11) Uiso 1 1 d . . .
H7C H 0.136(3) 0.330(3) 0.490(4) 0.058(11) Uiso 1 1 d . . .

loop_
_atom_site_aniso_label
_atom_site_aniso_U_11
_atom_site_aniso_U_22
_atom_site_aniso_U_33
_atom_site_aniso_U_23
_atom_site_aniso_U_13
_atom_site_aniso_U_12
Cr1 0.0257(3) 0.0233(3) 0.0167(3) 0.000 0.0030(2) 0.000
Cl1 0.0559(6) 0.0250(5) 0.0360(5) 0.000 0.0165(4) 0.000
Cl2 0.0302(3) 0.0421(4) 0.0272(3) -0.0073(3) 0.0093(3) -0.0045(3)
Cl3 0.0845(7) 0.0463(5) 0.0513(5) 0.0092(4) 0.0153(4) -0.0034(4)
Cl4A 0.0945(16) 0.0611(11) 0.0762(14) -0.0188(9) 0.0526(12) -0.0160(9)
Cl4B 0.225(13) 0.139(8) 0.060(3) -0.014(4) 0.041(5) -0.063(9)
N1 0.0281(15) 0.0272(15) 0.0182(14) 0.000 0.0069(11) 0.000
N2 0.0301(11) 0.0305(11) 0.0174(10) 0.0004(8) 0.0031(8) 0.0047(9)
N3 0.0271(11) 0.0358(12) 0.0201(10) -0.0052(9) 0.0027(8) -0.0003(9)
C1 0.0270(12) 0.0305(12) 0.0202(12) 0.0018(10) 0.0079(10) 0.0035(10)
C2 0.0375(14) 0.0301(14) 0.0258(13) 0.0042(11) 0.0095(11) 0.0051(11)
C3 0.044(2) 0.0229(19) 0.038(2) 0.000 0.0160(17) 0.000
C4 0.0257(12) 0.0305(13) 0.0210(12) -0.0018(10) 0.0062(10) 0.0003(10)
C5 0.0333(14) 0.0391(17) 0.0203(12) 0.0058(11) 0.0015(10) 0.0086(12)
C6 0.0323(14) 0.0496(17) 0.0184(13) -0.0013(12) -0.0001(11) 0.0044(12)
C7 0.0379(16) 0.0383(16) 0.0305(15) -0.0107(13) 0.0022(13) -0.0038(13)
C8A 0.067(3) 0.088(3) 0.068(3) -0.008(2) 0.028(2) -0.008(2)
C8B 0.067(3) 0.088(3) 0.068(3) -0.008(2) 0.028(2) -0.008(2)

loop_
_atom_type_symbol
_atom_type_description
_atom_type_scat_dispersion_real
_atom_type_scat_dispersion_imag
_atom_type_scat_source
C C 0.0033 0.0016 'International Tables Vol C Tables 4.2.6.8 and 6.1.1.4'
H H 0.0000 0.0000 'International Tables Vol C Tables 4.2.6.8 and 6.1.1.4'
N N 0.0061 0.0033 'International Tables Vol C Tables 4.2.6.8 and 6.1.1.4'
Cl Cl 0.1484 0.1585 'International Tables Vol C Tables 4.2.6.8 and 6.1.1.4'
Cr Cr 0.3209 0.6236 'International Tables Vol C Tables 4.2.6.8 and 6.1.1.4'

loop_
_geom_angle_atom_site_label_1
_geom_angle_atom_site_label_2
_geom_angle_atom_site_label_3
_geom_angle
_geom_angle_site_symmetry_1
_geom_angle_site_symmetry_3
N1 Cr1 C4 75.76(7) . 2
N1 Cr1 C4 75.76(7) . .
C4 Cr1 C4 151.53(14) 2 .
N1 Cr1 Cl1 180.0 . .
C4 Cr1 Cl1 104.24(7) 2 .
C4 Cr1 Cl1 104.24(7) . .
N1 Cr1 Cl2 87.94(2) . .
C4 Cr1 Cl2 89.54(8) 2 .
C4 Cr1 Cl2 89.44(8) . .
Cl1 Cr1 Cl2 92.06(2) . .
N1 Cr1 Cl2 87.94(2) . 2
C4 Cr1 Cl2 89.44(8) 2 2
C4 Cr1 Cl2 89.54(8) . 2
Cl1 Cr1 Cl2 92.06(2) . 2
Cl2 Cr1 Cl2 175.88(4) . 2
C1 N1 C1 119.2(3) 2 .
C1 N1 Cr1 120.39(16) 2 .
C1 N1 Cr1 120.39(16) . .
C4 N2 C5 110.9(2) . .
C4 N2 C1 119.2(2) . .
C5 N2 C1 129.9(2) . .
C4 N3 C6 111.1(2) . .
C4 N3 C7 124.0(2) . .
C6 N3 C7 124.8(2) . .
N1 C1 C2 122.9(2) . .
N1 C1 N2 111.2(2) . .
C2 C1 N2 125.8(2) . .
C1 C2 C3 116.5(3) . .
C1 C2 H2 121.8(18) . .
C3 C2 H2 121.7(18) . .
C2 C3 C2 121.9(4) . 2
C2 C3 H3 119.07(18) . .
C2 C3 H3 119.07(18) 2 .
N3 C4 N2 104.3(2) . .
N3 C4 Cr1 142.3(2) . .
N2 C4 Cr1 113.39(17) . .
C6 C5 N2 105.8(2) . .
C6 C5 H5 133(2) . .
N2 C5 H5 122(2) . .
C5 C6 N3 107.9(2) . .
C5 C6 H6 132(2) . .
N3 C6 H6 120(2) . .
N3 C7 H7A 110(2) . .
N3 C7 H7B 111(2) . .
H7A C7 H7B 106(3) . .
N3 C7 H7C 112(2) . .
H7A C7 H7C 110(3) . .
H7B C7 H7C 107(3) . .
Cl3 C8A Cl4A 110.1(2) . .
Cl3 C8A H8A1 109.6 . .
Cl4A C8A H8A1 109.6 . .
Cl3 C8A H8A2 109.6 . .
Cl4A C8A H8A2 109.6 . .
H8A1 C8A H8A2 108.2 . .

loop_
_geom_bond_atom_site_label_1
_geom_bond_atom_site_label_2
_geom_bond_distance
_geom_bond_site_symmetry_2
Cr1 N1 2.058(3) .
Cr1 C4 2.098(3) 2
Cr1 C4 2.098(3) .
Cr1 Cl1 2.2994(11) .
Cr1 Cl2 2.3304(10) .
Cr1 Cl2 2.3304(10) 2
Cl3 C8A 1.745(5) .
Cl4A C8A 1.752(5) .
N1 C1 1.334(3) 2
N1 C1 1.334(3) .
N2 C4 1.364(3) .
N2 C5 1.395(3) .
N2 C1 1.403(3) .
N3 C4 1.326(3) .
N3 C6 1.388(4) .
N3 C7 1.459(4) .
C1 C2 1.375(4) .
C2 C3 1.386(3) .
C2 H2 0.99(3) .
C3 C2 1.386(3) 2
C3 H3 0.93(5) .
C5 C6 1.318(4) .
C5 H5 0.84(4) .
C6 H6 0.89(3) .
C7 H7A 0.93(4) .
C7 H7B 0.94(4) .
C7 H7C 0.92(4) .
C8A H8A1 0.9900 .
C8A H8A2 0.9900 .

loop_
_geom_torsion_atom_site_label_1
_geom_torsion_atom_site_label_2
_geom_torsion_atom_site_label_3
_geom_torsion_atom_site_label_4
_geom_torsion
_geom_torsion_site_symmetry_1
_geom_torsion_site_symmetry_4
C4 Cr1 N1 C1 -1.02(13) 2 2
C4 Cr1 N1 C1 178.98(13) . 2
Cl1 Cr1 N1 C1 -111(28) . 2
Cl2 Cr1 N1 C1 -91.07(12) . 2
Cl2 Cr1 N1 C1 88.93(12) 2 2
C4 Cr1 N1 C1 178.98(13) 2 .
C4 Cr1 N1 C1 -1.02(13) . .
Cl1 Cr1 N1 C1 69(30) . .
Cl2 Cr1 N1 C1 88.93(12) . .
Cl2 Cr1 N1 C1 -91.07(12) 2 .
C1 N1 C1 C2 0.48(18) 2 .
Cr1 N1 C1 C2 -179.52(18) . .
C1 N1 C1 N2 -179.6(2) 2 .
Cr1 N1 C1 N2 0.4(2) . .
C4 N2 C1 N1 0.9(3) . .
C5 N2 C1 N1 -178.3(2) . .
C4 N2 C1 C2 -179.2(2) . .
C5 N2 C1 C2 1.7(4) . .
N1 C1 C2 C3 -0.9(3) . .
N2 C1 C2 C3 179.1(2) . .
C1 C2 C3 C2 0.43(16) . 2
C6 N3 C4 N2 0.4(3) . .
C7 N3 C4 N2 -178.0(2) . .
C6 N3 C4 Cr1 -176.6(2) . .
C7 N3 C4 Cr1 5.0(4) . .
C5 N2 C4 N3 -0.4(3) . .
C1 N2 C4 N3 -179.7(2) . .
C5 N2 C4 Cr1 177.61(17) . .
C1 N2 C4 Cr1 -1.7(3) . .
N1 Cr1 C4 N3 178.2(3) . .
C4 Cr1 C4 N3 178.2(3) 2 .
Cl1 Cr1 C4 N3 -1.8(3) . .
Cl2 Cr1 C4 N3 90.2(3) . .
Cl2 Cr1 C4 N3 -93.8(3) 2 .
N1 Cr1 C4 N2 1.39(15) . .
C4 Cr1 C4 N2 1.39(15) 2 .
Cl1 Cr1 C4 N2 -178.61(15) . .
Cl2 Cr1 C4 N2 -86.63(17) . .
Cl2 Cr1 C4 N2 89.38(17) 2 .
C4 N2 C5 C6 0.3(3) . .
C1 N2 C5 C6 179.5(2) . .
N2 C5 C6 N3 0.0(3) . .
C4 N3 C6 C5 -0.2(3) . .
C7 N3 C6 C5 178.1(3) . .
